data_7100207
loop_
_publ_author_name
'J. L. Atwood'
'Leonard J. Barbour'
'Praveen Kumar Thallapally'
'Trevor B. Wirsig'

_publ_section_title
;
Crystal engineering of nonporous organic solids for
methane sorption
;
_journal_name_full 'Chemical Communications'
_journal_paper_doi 10.1039/b507406a
_journal_year 2005
_chemical_formula_sum 'C48 H64 O4'
_chemical_formula_weight 704.99
_chemical_name_common Pentyl
_space_group_IT_number 85
_symmetry_cell_setting tetragonal
_symmetry_space_group_name_Hall '-P 4a'
_symmetry_space_group_name_H-M 'P 4/n :2'
_cell_angle_alpha 90.00
_cell_angle_beta 90.00
_cell_angle_gamma 90.00
_cell_formula_units_Z 2
_cell_length_a 12.717(3)
_cell_length_b 12.717(3)
_cell_length_c 13.457(6)
_cell_measurement_temperature 173(2)
_cell_volume 2176.2(11)
_diffrn_ambient_temperature 173(2)
_exptl_crystal_density_diffrn 1.076
_cod_original_sg_symbol_H-M 'P 4/n'
_cod_database_code 7100207

loop_
_symmetry_equiv_pos_as_xyz
'x, y, z'
'-y+1/2, x, z'
'-x+1/2, -y+1/2, z'
'y, -x+1/2, z'
'-x, -y, -z'
'y-1/2, -x, -z'
'x-1/2, y-1/2, -z'
'-y, x-1/2, -z'

loop_
_atom_site_label
_atom_site_type_symbol
_atom_site_fract_x
_atom_site_fract_y
_atom_site_fract_z
_atom_site_U_iso_or_equiv
_atom_site_adp_type
_atom_site_occupancy
_atom_site_symmetry_multiplicity
_atom_site_calc_flag
_atom_site_refinement_flags
_atom_site_disorder_assembly
_atom_site_disorder_group
O1 O 0.18459(15) 0.11542(16) 0.55149(15) 0.0282(5) Uani 1 1 d . . .
C6 C 0.0574(2) 0.0843(2) 0.4208(2) 0.0228(6) Uani 1 1 d . . .
C2 C 0.2274(2) -0.00475(19) 0.4213(2) 0.0216(6) Uani 1 1 d . . .
C7 C -0.0204(2) 0.1631(2) 0.4637(2) 0.0250(6) Uani 1 1 d . . .
H7A H -0.0929 0.1393 0.4492 0.030 Uiso 1 1 calc R . .
H7B H -0.0119 0.1657 0.5368 0.030 Uiso 1 1 calc R . .
C1 C 0.1557(2) 0.06601(19) 0.4638(2) 0.0223(6) Uani 1 1 d . . .
C3 C 0.1976(2) -0.0572(2) 0.3364(2) 0.0249(7) Uani 1 1 d . . .
H3 H 0.2457 -0.1058 0.3079 0.030 Uiso 1 1 calc R . .
C5 C 0.0323(2) 0.0298(2) 0.3346(2) 0.0246(7) Uani 1 1 d . . .
H5 H -0.0341 0.0423 0.3044 0.030 Uiso 1 1 calc R . .
C4 C 0.1004(2) -0.0430(2) 0.2899(2) 0.0267(7) Uani 1 1 d . A .
C8 C 0.0721(2) -0.1028(3) 0.1955(3) 0.0374(8) Uani 1 1 d . . .
C9 C 0.0748(5) -0.2220(4) 0.2203(5) 0.0460(16) Uani 0.687(8) 1 d P A 1
H9A H 0.1446 -0.2408 0.2456 0.069 Uiso 0.687(8) 1 calc PR A 1
H9B H 0.0599 -0.2627 0.1601 0.069 Uiso 0.687(8) 1 calc PR A 1
H9C H 0.0216 -0.2377 0.2709 0.069 Uiso 0.687(8) 1 calc PR A 1
C12 C 0.1778(4) 0.0334(4) 0.0929(3) 0.0783(16) Uani 0.687(8) 1 d PD A 1
H12A H 0.2327 0.0388 0.0420 0.117 Uiso 0.687(8) 1 calc PR A 1
H12B H 0.2010 0.0693 0.1535 0.117 Uiso 0.687(8) 1 calc PR A 1
H12C H 0.1130 0.0662 0.0684 0.117 Uiso 0.687(8) 1 calc PR A 1
C11 C 0.1571(4) -0.0817(4) 0.1158(4) 0.0450(16) Uani 0.687(8) 1 d PD A 1
H11A H 0.2238 -0.1142 0.1380 0.054 Uiso 0.687(8) 1 calc PR A 1
H11B H 0.1357 -0.1172 0.0535 0.054 Uiso 0.687(8) 1 calc PR A 1
C10 C -0.0363(5) -0.0746(6) 0.1557(5) 0.0521(18) Uani 0.687(8) 1 d P A 1
H10A H -0.0503 -0.1152 0.0953 0.078 Uiso 0.687(8) 1 calc PR A 1
H10B H -0.0387 0.0007 0.1403 0.078 Uiso 0.687(8) 1 calc PR A 1
H10C H -0.0896 -0.0910 0.2060 0.078 Uiso 0.687(8) 1 calc PR A 1
C11' C 0.0737(10) -0.0255(12) 0.1062(10) 0.067(5) Uani 0.313(8) 1 d PD A 2
H11C H 0.0586 -0.0654 0.0447 0.080 Uiso 0.313(8) 1 calc PR A 2
H11D H 0.0167 0.0266 0.1151 0.080 Uiso 0.313(8) 1 calc PR A 2
C10' C -0.0454(11) -0.1397(15) 0.1965(14) 0.071(5) Uani 0.313(8) 1 d P A 2
H10D H -0.0910 -0.0799 0.2123 0.106 Uiso 0.313(8) 1 calc PR A 2
H10E H -0.0546 -0.1947 0.2467 0.106 Uiso 0.313(8) 1 calc PR A 2
H10F H -0.0642 -0.1676 0.1309 0.106 Uiso 0.313(8) 1 calc PR A 2
C9' C 0.1323(18) -0.2008(14) 0.1718(14) 0.089(7) Uani 0.313(8) 1 d P A 2
H9'1 H 0.1059 -0.2309 0.1096 0.133 Uiso 0.313(8) 1 calc PR A 2
H9'2 H 0.1232 -0.2518 0.2257 0.133 Uiso 0.313(8) 1 calc PR A 2
H9'3 H 0.2070 -0.1838 0.1646 0.133 Uiso 0.313(8) 1 calc PR A 2
C12' C 0.1778(4) 0.0334(4) 0.0929(3) 0.0783(16) Uani 0.31 1 d PD A 2
H12D H 0.1755 0.0742 0.0312 0.117 Uiso 0.313(8) 1 calc PR A 2
H12E H 0.2357 -0.0173 0.0897 0.117 Uiso 0.313(8) 1 calc PR A 2
H12F H 0.1887 0.0809 0.1493 0.117 Uiso 0.313(8) 1 calc PR A 2
H1 H 0.156(4) 0.170(4) 0.565(4) 0.13(2) Uiso 1 1 d . . .

loop_
_atom_site_aniso_label
_atom_site_aniso_U_11
_atom_site_aniso_U_22
_atom_site_aniso_U_33
_atom_site_aniso_U_23
_atom_site_aniso_U_13
_atom_site_aniso_U_12
O1 0.0258(11) 0.0259(11) 0.0328(12) 0.0008(9) -0.0023(8) 0.0005(9)
C6 0.0188(13) 0.0157(13) 0.0340(16) 0.0076(11) 0.0077(11) 0.0012(10)
C2 0.0192(13) 0.0160(13) 0.0297(16) 0.0075(11) 0.0012(11) -0.0009(10)
C7 0.0157(13) 0.0210(13) 0.0382(17) 0.0036(12) 0.0047(12) 0.0010(10)
C1 0.0230(13) 0.0150(12) 0.0290(15) 0.0030(11) 0.0029(11) -0.0019(10)
C3 0.0184(13) 0.0186(13) 0.0377(18) 0.0011(12) 0.0030(12) 0.0014(10)
C5 0.0161(13) 0.0211(13) 0.0367(17) 0.0045(12) -0.0033(11) -0.0014(10)
C4 0.0219(14) 0.0215(14) 0.0367(17) 0.0004(12) 0.0007(12) -0.0007(11)
C8 0.0292(16) 0.0359(17) 0.047(2) -0.0087(15) -0.0060(14) 0.0031(14)
C9 0.048(3) 0.026(3) 0.064(4) -0.016(3) -0.010(3) -0.009(2)
C12 0.093(4) 0.085(4) 0.057(3) 0.015(3) 0.007(3) -0.025(3)
C11 0.043(3) 0.050(3) 0.042(3) -0.009(2) -0.001(2) 0.006(2)
C10 0.040(3) 0.057(4) 0.059(4) -0.026(3) -0.025(3) 0.017(3)
C11' 0.058(9) 0.091(11) 0.051(8) -0.018(7) -0.011(6) -0.001(8)
C10' 0.055(8) 0.062(10) 0.096(13) -0.039(9) -0.016(8) -0.004(8)
C9' 0.120(17) 0.070(12) 0.076(13) -0.037(10) -0.046(12) 0.032(11)
C12' 0.093(4) 0.085(4) 0.057(3) 0.015(3) 0.007(3) -0.025(3)

loop_
_geom_bond_atom_site_label_1
_geom_bond_atom_site_label_2
_geom_bond_distance
_geom_bond_site_symmetry_2
_geom_bond_publ_flag
O1 C1 1.386(3) . ?
C6 C5 1.390(4) . ?
C6 C1 1.397(4) . ?
C6 C7 1.521(4) . ?
C2 C3 1.377(4) . ?
C2 C1 1.403(4) . ?
C2 C7 1.517(4) 2 ?
C7 C2 1.517(4) 4 ?
C3 C4 1.397(4) . ?
C5 C4 1.402(4) . ?
C4 C8 1.523(4) . ?
C8 C9' 1.497(16) . ?
C8 C10 1.521(6) . ?
C8 C9 1.553(6) . ?
C8 C11 1.547(6) . ?
C8 C11' 1.553(15) . ?
C8 C10' 1.567(15) . ?
C12 C11 1.518(7) . ?
